data_2236646
loop_
_publ_author_name
'Benslimane, Meriem'
'Merazig, Hocine'
'Daran, Jean-Claude'
'Zeghouan, Ouahida'

_publ_section_title
;
 Bis[4-(dimethylamino)pyridinium] octaaquachloridolanthanum(III)
 tetrachloride trihydrate
;
_journal_coeditor_code SU2504
_journal_issue 11
_journal_name_full 'Acta Crystallographica Section E'
_journal_page_first m1321
_journal_page_last m1322
_journal_paper_doi 10.1107/S1600536812040901
_journal_volume 68
_journal_year 2012
_chemical_formula_iupac '(C7 H11 N2)2 [La Cl (H2 O)8] Cl4 , 3H2 O'
_chemical_formula_moiety 'Cl H16 La O8, 2(C7 H11 N2), 4(Cl), 3(H2 O)'
_chemical_formula_sum 'C14 H44 Cl5 La N4 O11'
_chemical_formula_weight 760.69
_chemical_name_systematic
;
Bis[4-(dimethylamino)pyridinium] octaaquachloridolanthanum(III) tetrachloride
trihydrate
;
_space_group_IT_number 2
_symmetry_cell_setting triclinic
_symmetry_space_group_name_Hall '-P 1'
_symmetry_space_group_name_H-M 'P -1'
_atom_sites_solution_hydrogens geom
_atom_sites_solution_primary direct
_atom_sites_solution_secondary difmap
_audit_creation_method SHELXL97
_cell_angle_alpha 68.354(5)
_cell_angle_beta 75.273(4)
_cell_angle_gamma 84.264(4)
_cell_formula_units_Z 2
_cell_length_a 9.6741(4)
_cell_length_b 12.6695(7)
_cell_length_c 14.3601(7)
_cell_measurement_reflns_used 22004
_cell_measurement_temperature 180
_cell_measurement_theta_max 28.26
_cell_measurement_theta_min 2.99
_cell_volume 1582.16(15)
_computing_cell_refinement 'CrysAlis PRO (Agilent, 2011)'
_computing_data_collection 'CrysAlis PRO (Agilent, 2011)'
_computing_data_reduction 'CrysAlis PRO (Agilent, 2011)'
_computing_molecular_graphics
;
ORTEPIII (Burnett & Johnson, 1996) and ORTEP-3 for Windows (Farrugia,
2012)
;
_computing_publication_material 'SHELXL97 (Sheldrick, 2008)'
_computing_structure_refinement 'SHELXL97 (Sheldrick, 2008)'
_computing_structure_solution 'SIR92 (Altomare <i>et al.</i>, 1993)'
_diffrn_ambient_temperature 180
_diffrn_detector_area_resol_mean 8.2632
_diffrn_measured_fraction_theta_full 0.985
_diffrn_measured_fraction_theta_max 0.985
_diffrn_measurement_device_type 'Oxford Xcalibur Sapphire1'
_diffrn_measurement_method \w
_diffrn_radiation_monochromator graphite
_diffrn_radiation_source 'Enhance (Mo) X-ray Source'
_diffrn_radiation_type MoK\a
_diffrn_radiation_wavelength 0.71073
_diffrn_reflns_av_R_equivalents 0.0380
_diffrn_reflns_av_sigmaI/netI 0.0268
_diffrn_reflns_limit_h_max 12
_diffrn_reflns_limit_h_min -12
_diffrn_reflns_limit_k_max 16
_diffrn_reflns_limit_k_min -16
_diffrn_reflns_limit_l_max 18
_diffrn_reflns_limit_l_min -18
_diffrn_reflns_number 33782
_diffrn_reflns_theta_full 27.47
_diffrn_reflns_theta_max 27.47
_diffrn_reflns_theta_min 3.00
_exptl_absorpt_coefficient_mu 1.822
_exptl_absorpt_correction_T_max 0.864
_exptl_absorpt_correction_T_min 0.548
_exptl_absorpt_correction_type multi-scan
_exptl_absorpt_process_details '(CrysAlis PRO; Agilent, 2011)'
_exptl_crystal_colour colourless
_exptl_crystal_density_diffrn 1.597
_exptl_crystal_density_method 'not measured'
_exptl_crystal_description plate
_exptl_crystal_F_000 772
_exptl_crystal_size_max 0.43
_exptl_crystal_size_mid 0.28
_exptl_crystal_size_min 0.08
_refine_diff_density_max 0.760
_refine_diff_density_min -1.027
_refine_ls_extinction_method none
_refine_ls_goodness_of_fit_ref 1.113
_refine_ls_hydrogen_treatment constr
_refine_ls_matrix_type full
_refine_ls_number_parameters 320
_refine_ls_number_reflns 7144
_refine_ls_number_restraints 0
_refine_ls_restrained_S_all 1.113
_refine_ls_R_factor_all 0.0280
_refine_ls_R_factor_gt 0.0233
_refine_ls_shift/su_max 0.003
_refine_ls_shift/su_mean 0.000
_refine_ls_structure_factor_coef Fsqd
_refine_ls_weighting_details 'calc w = 1/[\s^2^(Fo^2^)+(0.0257P)^2^+0.4439P] where P=(Fo^2^+2Fc^2^)/3'
_refine_ls_weighting_scheme calc
_refine_ls_wR_factor_gt 0.0533
_refine_ls_wR_factor_ref 0.0564
_reflns_number_gt 6518
_reflns_number_total 7144
_reflns_threshold_expression I>2\s(I)
_cod_data_source_file su2504.cif
_cod_data_source_block I
_cod_database_code 2236646
_cod_database_fobs_code 2236646

loop_
_symmetry_equiv_pos_site_id
_symmetry_equiv_pos_as_xyz
1 x,y,z
2 -x,-y,-z

loop_
_atom_site_aniso_label
_atom_site_aniso_U_11
_atom_site_aniso_U_22
_atom_site_aniso_U_33
_atom_site_aniso_U_12
_atom_site_aniso_U_13
_atom_site_aniso_U_23
La1 0.01990(10) 0.01900(10) 0.02020(10) 0.00100(10) -0.00610(10) -0.00820(10)
Cl5 0.0366(3) 0.0363(3) 0.0326(3) 0.0084(2) -0.0054(2) -0.0195(3)
O1 0.0333(9) 0.0315(10) 0.0442(10) 0.0023(7) 0.0006(7) 0.0014(8)
O2 0.0320(8) 0.0342(9) 0.0248(7) 0.0070(7) -0.0090(6) -0.0129(7)
O3 0.0220(7) 0.0563(11) 0.0345(8) 0.0010(7) -0.0080(6) -0.0258(8)
O4 0.0578(11) 0.0232(9) 0.0292(8) -0.0007(7) -0.0161(7) -0.0077(7)
O5 0.0318(8) 0.0492(11) 0.0738(13) 0.0131(8) -0.0257(8) -0.0438(10)
O6 0.0251(7) 0.0533(11) 0.0307(8) 0.0001(7) -0.0078(6) -0.0214(8)
O7 0.0343(8) 0.0452(11) 0.0312(8) 0.0027(7) -0.0141(7) -0.0083(8)
O8 0.0621(11) 0.0244(9) 0.0325(9) 0.0036(8) -0.0162(8) -0.0124(7)
N1 0.0510(13) 0.0267(12) 0.0516(13) -0.0011(10) -0.0022(10) -0.0167(10)
N2 0.0626(15) 0.0242(11) 0.0532(14) 0.0006(10) -0.0205(11) -0.0114(10)
C1 0.0363(12) 0.0279(12) 0.0336(12) 0.0008(10) -0.0043(9) -0.0153(10)
C2 0.0324(12) 0.0374(14) 0.0396(13) 0.0019(10) -0.0075(10) -0.0130(11)
C3 0.0449(14) 0.0366(15) 0.0413(14) -0.0113(12) -0.0094(11) -0.0093(12)
C4 0.0444(15) 0.0405(16) 0.0643(18) 0.0127(12) -0.0178(13) -0.0249(14)
C5 0.0326(12) 0.0411(16) 0.0624(17) -0.0019(11) -0.0070(12) -0.0267(14)
C6 0.078(2) 0.0392(18) 0.082(2) -0.0244(16) -0.0016(18) -0.0250(17)
C7 0.080(2) 0.0334(16) 0.068(2) 0.0189(15) -0.0171(17) -0.0187(15)
N3 0.0473(12) 0.0294(12) 0.0466(12) 0.0040(10) -0.0076(10) -0.0096(10)
N4 0.0484(13) 0.0284(12) 0.0572(14) 0.0009(10) -0.0025(11) -0.0133(11)
C8 0.0348(12) 0.0335(13) 0.0300(11) 0.0025(10) -0.0070(9) -0.0102(10)
C9 0.0262(11) 0.0425(15) 0.0491(15) 0.0028(10) -0.0077(10) -0.0170(12)
C10 0.0385(14) 0.0438(17) 0.0563(17) -0.0104(12) -0.0038(12) -0.0193(14)
C11 0.0366(13) 0.0414(16) 0.0491(15) 0.0077(11) -0.0074(11) -0.0130(13)
C12 0.0267(11) 0.0382(15) 0.0451(14) -0.0026(10) -0.0058(10) -0.0123(12)
C13 0.072(2) 0.0458(18) 0.067(2) 0.0261(16) -0.0248(17) -0.0222(16)
C14 0.076(2) 0.0347(17) 0.0626(19) -0.0163(15) -0.0038(16) -0.0109(15)
Cl1 0.0247(2) 0.0445(3) 0.0366(3) 0.0009(2) -0.0099(2) -0.0158(3)
Cl2 0.0529(4) 0.0348(3) 0.0459(3) 0.0063(3) -0.0157(3) -0.0177(3)
Cl3 0.0485(3) 0.0358(3) 0.0342(3) 0.0040(3) -0.0174(3) -0.0110(3)
Cl4 0.0317(3) 0.0403(3) 0.0372(3) 0.0066(2) -0.0128(2) -0.0208(3)
O1W 0.0455(10) 0.0304(9) 0.0404(9) 0.0044(7) -0.0106(8) -0.0125(8)
O2W 0.138(2) 0.0342(12) 0.0592(13) 0.0006(13) -0.0433(14) -0.0167(10)
O3W 0.1061(18) 0.0352(12) 0.0511(12) 0.0020(11) -0.0040(12) -0.0139(10)

loop_
_atom_site_type_symbol
_atom_site_label
_atom_site_fract_x
_atom_site_fract_y
_atom_site_fract_z
_atom_site_U_iso_or_equiv
_atom_site_thermal_displace_type
_atom_site_calc_flag
_atom_site_refinement_flags
_atom_site_occupancy
La La1 0.983560(10) 0.467000(10) 0.740190(10) 0.01920(10) Uani d . 1.000
Cl Cl5 1.19118(6) 0.36620(5) 0.61364(4) 0.0342(2) Uani d . 1.000
O O1 1.12672(17) 0.62452(14) 0.58572(13) 0.0428(6) Uani d . 1.000
O O2 0.95865(16) 0.45114(13) 0.92689(11) 0.0297(5) Uani d . 1.000
O O3 1.21742(15) 0.45676(15) 0.78883(12) 0.0346(5) Uani d . 1.000
O O4 0.97883(18) 0.26017(13) 0.86085(12) 0.0361(5) Uani d . 1.000
O O5 0.85068(17) 0.34195(15) 0.68566(14) 0.0436(6) Uani d . 1.000
O O6 0.71719(15) 0.46052(14) 0.83325(11) 0.0343(5) Uani d . 1.000
O O7 0.83661(17) 0.59127(14) 0.61058(12) 0.0374(5) Uani d . 1.000
O O8 0.93133(19) 0.65745(14) 0.76941(12) 0.0383(6) Uani d . 1.000
N N1 0.4241(2) 0.81063(18) 0.68388(17) 0.0442(7) Uani d . 1.000
N N2 0.4146(3) 1.15628(18) 0.59093(18) 0.0461(8) Uani d . 1.000
C C1 0.4218(2) 0.9227(2) 0.65305(18) 0.0322(7) Uani d . 1.000
C C2 0.5477(3) 0.9873(2) 0.62318(19) 0.0370(8) Uani d . 1.000
C C3 0.5401(3) 1.1014(2) 0.5933(2) 0.0416(8) Uani d . 1.000
C C4 0.2929(3) 1.0995(2) 0.6179(2) 0.0479(9) Uani d . 1.000
C C5 0.2927(3) 0.9862(2) 0.6480(2) 0.0436(9) Uani d . 1.000
C C6 0.2940(4) 0.7466(3) 0.7103(3) 0.0670(11) Uani d . 1.000
C C7 0.5568(4) 0.7456(2) 0.6892(3) 0.0618(11) Uani d . 1.000
N N3 0.4436(2) 0.07909(18) 0.85825(17) 0.0432(7) Uani d . 1.000
N N4 0.4840(2) -0.26628(19) 0.94889(18) 0.0473(8) Uani d . 1.000
C C8 0.4561(2) -0.0328(2) 0.88707(17) 0.0334(7) Uani d . 1.000
C C9 0.3378(2) -0.1043(2) 0.9155(2) 0.0395(8) Uani d . 1.000
C C10 0.3548(3) -0.2174(2) 0.9445(2) 0.0465(9) Uani d . 1.000
C C11 0.5998(3) -0.2022(2) 0.9229(2) 0.0444(8) Uani d . 1.000
C C12 0.5908(2) -0.0884(2) 0.89126(19) 0.0378(8) Uani d . 1.000
C C13 0.3050(3) 0.1370(3) 0.8590(3) 0.0613(11) Uani d . 1.000
C C14 0.5691(4) 0.1508(3) 0.8259(3) 0.0609(11) Uani d . 1.000
Cl Cl1 0.54269(5) 0.45268(5) 0.68027(4) 0.0344(2) Uani d . 1.000
Cl Cl2 0.91549(7) 0.13843(5) 0.59452(5) 0.0433(2) Uani d . 1.000
Cl Cl3 0.97602(7) 0.78867(5) 0.91759(4) 0.0388(2) Uani d . 1.000
Cl Cl4 0.65967(6) 0.50633(5) 1.04257(4) 0.0340(2) Uani d . 1.000
O O1W 0.42022(18) 0.63535(14) 0.50183(13) 0.0391(5) Uani d . 1.000
O O2W 0.9449(3) 0.06121(17) 0.82838(17) 0.0733(9) Uani d . 1.000
O O3W 0.9016(3) 0.86973(17) 0.62175(16) 0.0676(8) Uani d . 1.000
H H11 1.09960 0.68050 0.54710 0.0640 Uiso d R 1.000
H H12 1.20950 0.61670 0.56780 0.0640 Uiso d R 1.000
H H21 0.99110 0.39140 0.96650 0.0450 Uiso d R 1.000
H H22 0.88380 0.47160 0.96220 0.0450 Uiso d R 1.000
H H31 1.22900 0.46190 0.84310 0.0520 Uiso d R 1.000
H H32 1.29400 0.44680 0.74990 0.0520 Uiso d R 1.000
H H41 0.99590 0.24250 0.91960 0.0540 Uiso d R 1.000
H H42 0.96630 0.19990 0.85180 0.0540 Uiso d R 1.000
H H51 0.76890 0.35990 0.67430 0.0650 Uiso d R 1.000
H H52 0.88930 0.29500 0.65740 0.0650 Uiso d R 1.000
H H61 0.68810 0.48120 0.88450 0.0510 Uiso d R 1.000
H H62 0.65100 0.46360 0.80330 0.0510 Uiso d R 1.000
H H71 0.87490 0.61120 0.54710 0.0560 Uiso d R 1.000
H H72 0.75130 0.57010 0.62470 0.0560 Uiso d R 1.000
H H81 0.92450 0.71900 0.72020 0.0570 Uiso d R 1.000
H H82 0.95110 0.67060 0.81790 0.0570 Uiso d R 1.000
H H2 0.63590 0.95080 0.62430 0.0440 Uiso c R 1.000
H H2A 0.41240 1.22910 0.57180 0.0550 Uiso c R 1.000
H H3 0.62340 1.14270 0.57390 0.0500 Uiso c R 1.000
H H4 0.20700 1.13940 0.61560 0.0570 Uiso c R 1.000
H H5 0.20670 0.94860 0.66590 0.0520 Uiso c R 1.000
H H6A 0.22750 0.76040 0.76690 0.1010 Uiso c R 1.000
H H6B 0.31660 0.66700 0.72960 0.1010 Uiso c R 1.000
H H6C 0.25220 0.77020 0.65180 0.1010 Uiso c R 1.000
H H7A 0.61200 0.75610 0.62060 0.0920 Uiso c R 1.000
H H7B 0.53530 0.66650 0.72600 0.0920 Uiso c R 1.000
H H7C 0.61060 0.77130 0.72440 0.0920 Uiso c R 1.000
H H4A 0.49240 -0.33900 0.96850 0.0570 Uiso c R 1.000
H H9 0.24700 -0.07270 0.91420 0.0470 Uiso c R 1.000
H H10 0.27570 -0.26280 0.96190 0.0560 Uiso c R 1.000
H H11A 0.68830 -0.23740 0.92680 0.0530 Uiso c R 1.000
H H12A 0.67300 -0.04580 0.87200 0.0450 Uiso c R 1.000
H H13A 0.25120 0.10850 0.82580 0.0920 Uiso c R 1.000
H H13B 0.31940 0.21710 0.82290 0.0920 Uiso c R 1.000
H H13C 0.25350 0.12350 0.92890 0.0920 Uiso c R 1.000
H H14A 0.61670 0.13040 0.88130 0.0920 Uiso c R 1.000
H H14B 0.53970 0.22900 0.80830 0.0920 Uiso c R 1.000
H H14C 0.63330 0.14010 0.76690 0.0920 Uiso c R 1.000
H H11W 0.43610 0.61070 0.45270 0.0590 Uiso d R 1.000
H H21W 0.45310 0.59110 0.55210 0.0590 Uiso d R 1.000
H H12W 0.96180 -0.00920 0.85550 0.1100 Uiso d R 1.000
H H22W 0.94090 0.07510 0.76670 0.1100 Uiso d R 1.000
H H13W 0.92930 0.93010 0.62480 0.1010 Uiso d R 1.000
H H23W 0.94670 0.86620 0.56370 0.1010 Uiso d R 1.000

loop_
_atom_type_symbol
_atom_type_description
_atom_type_scat_dispersion_real
_atom_type_scat_dispersion_imag
_atom_type_scat_source
C C 0.0033 0.0016 'International Tables Vol C Tables 4.2.6.8 and 6.1.1.4'
H H 0.0000 0.0000 'International Tables Vol C Tables 4.2.6.8 and 6.1.1.4'
N N 0.0061 0.0033 'International Tables Vol C Tables 4.2.6.8 and 6.1.1.4'
O O 0.0106 0.0060 'International Tables Vol C Tables 4.2.6.8 and 6.1.1.4'
Cl Cl 0.1484 0.1585 'International Tables Vol C Tables 4.2.6.8 and 6.1.1.4'
La La -0.2871 2.4523 'International Tables Vol C Tables 4.2.6.8 and 6.1.1.4'

loop_
_geom_angle_atom_site_label_1
_geom_angle_atom_site_label_2
_geom_angle_atom_site_label_3
_geom_angle
_geom_angle_publ_flag
Cl5 La1 O1 70.83(4) no
Cl5 La1 O2 130.08(4) no
Cl5 La1 O3 72.34(4) no
Cl5 La1 O4 78.77(4) no
Cl5 La1 O5 71.63(4) no
Cl5 La1 O6 142.42(4) no
Cl5 La1 O7 101.27(4) no
Cl5 La1 O8 139.80(4) no
O1 La1 O2 122.67(5) no
O1 La1 O3 77.88(5) no
O1 La1 O4 146.68(6) no
O1 La1 O5 112.45(6) no
O1 La1 O6 130.10(5) no
O1 La1 O7 65.71(5) no
O1 La1 O8 70.66(6) no
O2 La1 O3 65.87(5) no
O2 La1 O4 68.56(5) no
O2 La1 O5 124.62(6) no
O2 La1 O6 70.04(5) no
O2 La1 O7 128.53(5) no
O2 La1 O8 65.90(5) no
O3 La1 O4 80.24(6) no
O3 La1 O5 135.98(6) no
O3 La1 O6 135.89(5) no
O3 La1 O7 142.78(6) no
O3 La1 O8 88.74(6) no
O4 La1 O5 68.67(6) no
O4 La1 O6 82.76(6) no
O4 La1 O7 135.63(6) no
O4 La1 O8 133.68(5) no
O5 La1 O6 71.22(6) no
O5 La1 O7 69.44(6) no
O5 La1 O8 135.28(6) no
O6 La1 O7 70.55(5) no
O6 La1 O8 74.49(6) no
O7 La1 O8 72.67(6) no
La1 O1 H11 130.00 no
La1 O1 H12 119.00 no
H11 O1 H12 111.00 no
La1 O2 H21 117.00 no
La1 O2 H22 123.00 no
H21 O2 H22 108.00 no
La1 O3 H31 126.00 no
La1 O3 H32 121.00 no
H31 O3 H32 113.00 no
La1 O4 H41 121.00 no
La1 O4 H42 131.00 no
H41 O4 H42 109.00 no
La1 O5 H51 121.00 no
La1 O5 H52 126.00 no
H51 O5 H52 110.00 no
La1 O6 H61 122.00 no
La1 O6 H62 122.00 no
H61 O6 H62 112.00 no
La1 O7 H71 119.00 no
La1 O7 H72 114.00 no
H71 O7 H72 112.00 no
La1 O8 H81 121.00 no
La1 O8 H82 124.00 no
H81 O8 H82 111.00 no
C1 N1 C6 121.2(2) no
C1 N1 C7 121.9(2) no
C6 N1 C7 116.8(3) no
C3 N2 C4 121.0(2) no
C3 N2 H2A 119.00 no
C4 N2 H2A 120.00 no
C8 N3 C14 121.1(2) no
C13 N3 C14 116.7(3) no
C8 N3 C13 122.3(2) no
C10 N4 C11 120.3(3) no
H11W O1W H21W 112.00 no
C11 N4 H4A 120.00 no
C10 N4 H4A 120.00 no
H12W O2W H22W 108.00 no
H13W O3W H23W 107.00 no
C2 C1 C5 115.6(2) no
N1 C1 C2 122.3(2) no
N1 C1 C5 122.0(2) no
C1 C2 C3 120.3(3) no
N2 C3 C2 121.1(3) no
N2 C4 C5 121.1(3) no
C1 C5 C4 120.9(3) no
C3 C2 H2 120.00 no
C1 C2 H2 120.00 no
C2 C3 H3 119.00 no
N2 C3 H3 119.00 no
N2 C4 H4 119.00 no
C5 C4 H4 119.00 no
C4 C5 H5 119.00 no
C1 C5 H5 120.00 no
H6A C6 H6C 109.00 no
N1 C6 H6B 109.00 no
N1 C6 H6A 109.00 no
H6A C6 H6B 109.00 no
N1 C6 H6C 109.00 no
H6B C6 H6C 109.00 no
H7B C7 H7C 109.00 no
N1 C7 H7A 109.00 no
N1 C7 H7B 109.00 no
H7A C7 H7B 109.00 no
H7A C7 H7C 109.00 no
N1 C7 H7C 110.00 no
N3 C8 C9 122.6(2) no
N3 C8 C12 121.6(2) no
C9 C8 C12 115.8(2) no
C8 C9 C10 120.8(2) no
N4 C10 C9 121.3(3) no
N4 C11 C12 121.5(3) no
C8 C12 C11 120.3(2) no
C10 C9 H9 120.00 no
C8 C9 H9 120.00 no
N4 C10 H10 119.00 no
C9 C10 H10 119.00 no
N4 C11 H11A 119.00 no
C12 C11 H11A 119.00 no
C11 C12 H12A 120.00 no
C8 C12 H12A 120.00 no
N3 C13 H13B 109.00 no
H13A C13 H13C 109.00 no
N3 C13 H13C 109.00 no
H13A C13 H13B 110.00 no
N3 C13 H13A 110.00 no
H13B C13 H13C 109.00 no
N3 C14 H14C 110.00 no
H14A C14 H14C 109.00 no
H14B C14 H14C 109.00 no
H14A C14 H14B 109.00 no
N3 C14 H14A 109.00 no
N3 C14 H14B 109.00 no

loop_
_geom_bond_atom_site_label_1
_geom_bond_atom_site_label_2
_geom_bond_distance
_geom_bond_publ_flag
La1 Cl5 2.8829(6) no
La1 O1 2.5585(17) no
La1 O2 2.5632(15) no
La1 O3 2.5101(15) no
La1 O4 2.5505(17) no
La1 O5 2.5710(19) no
La1 O6 2.5775(15) no
La1 O7 2.5885(17) no
La1 O8 2.5786(19) no
O1 H11 0.7900 no
O1 H12 0.7800 no
O2 H21 0.8500 no
O2 H22 0.8500 no
O3 H31 0.8400 no
O3 H32 0.8400 no
O4 H41 0.8400 no
O4 H42 0.8500 no
O5 H51 0.8400 no
O5 H52 0.8500 no
O6 H61 0.8400 no
O6 H62 0.8500 no
O7 H71 0.8400 no
O7 H72 0.8400 no
O8 H81 0.8500 no
O8 H82 0.8400 no
N1 C1 1.322(4) no
N1 C6 1.456(5) no
N1 C7 1.458(4) no
N2 C3 1.339(4) no
N2 C4 1.336(4) no
N2 H2A 0.8600 no
N3 C8 1.324(4) no
N3 C14 1.462(5) no
N3 C13 1.462(4) no
N4 C10 1.344(4) no
N4 C11 1.341(4) no
O1W H11W 0.8500 no
O1W H21W 0.8500 no
N4 H4A 0.8600 no
O2W H22W 0.8500 no
O2W H12W 0.8500 no
O3W H13W 0.8500 no
O3W H23W 0.8500 no
C1 C2 1.418(4) no
C1 C5 1.419(4) no
C2 C3 1.348(4) no
C4 C5 1.338(4) no
C2 H2 0.9300 no
C3 H3 0.9300 no
C4 H4 0.9300 no
C5 H5 0.9300 no
C6 H6B 0.9600 no
C6 H6C 0.9600 no
C6 H6A 0.9600 no
C7 H7C 0.9600 no
C7 H7A 0.9600 no
C7 H7B 0.9600 no
C8 C9 1.412(3) no
C8 C12 1.422(3) no
C9 C10 1.342(4) no
C11 C12 1.343(4) no
C9 H9 0.9300 no
C10 H10 0.9300 no
C11 H11A 0.9300 no
C12 H12A 0.9300 no
C13 H13B 0.9600 no
C13 H13A 0.9600 no
C13 H13C 0.9600 no
C14 H14C 0.9600 no
C14 H14A 0.9600 no
C14 H14B 0.9600 no

loop_
_geom_hbond_atom_site_label_D
_geom_hbond_atom_site_label_H
_geom_hbond_atom_site_label_A
_geom_hbond_site_symmetry_A
_geom_hbond_distance_DH
_geom_hbond_distance_HA
_geom_hbond_distance_DA
_geom_hbond_angle_DHA
_geom_hbond_publ_flag
N2 H2A Cl5 1_465 0.8600 2.7100 3.314(3) 129.00 yes
N2 H2A O1W 2_676 0.8600 2.2400 2.909(3) 134.00 yes
N4 H4A Cl4 1_545 0.8600 2.5100 3.213(2) 140.00 yes
N4 H4A Cl4 2_657 0.8600 2.7700 3.418(3) 133.00 yes
O1 H11 Cl2 2_766 0.7900 2.4600 3.2316(19) 165.00 yes
O1 H12 O1W 1_655 0.7800 2.0100 2.784(2) 167.00 yes
O2W H12W Cl3 1_545 0.8500 2.3800 3.222(2) 169.00 yes
O3W H13W Cl2 1_565 0.8500 2.5100 3.293(2) 153.00 yes
O2 H21 Cl3 2_767 0.8500 2.3200 3.1537(17) 166.00 yes
O1W H21W Cl1 . 0.8500 2.3100 3.1538(19) 173.00 yes
O2 H22 Cl4 . 0.8500 2.2700 3.1023(17) 168.00 yes
O2W H22W Cl2 . 0.8500 2.3700 3.213(2) 172.00 yes
O3W H23W Cl2 2_766 0.8500 2.3400 3.193(2) 176.00 yes
O3 H31 Cl4 2_767 0.8400 2.3400 3.1471(17) 160.00 yes
O3 H32 Cl1 1_655 0.8400 2.3600 3.1413(16) 157.00 yes
O4 H41 Cl3 2_767 0.8400 2.3100 3.1459(17) 173.00 yes
O4 H42 O2W . 0.8500 1.9500 2.791(3) 178.00 yes
O5 H51 Cl1 . 0.8400 2.3800 3.1707(19) 158.00 yes
O5 H52 Cl2 . 0.8500 2.4300 3.241(2) 160.00 yes
O6 H61 Cl4 . 0.8400 2.3500 3.1708(17) 164.00 yes
O6 H62 Cl1 . 0.8500 2.3200 3.1250(16) 158.00 yes
O7 H71 Cl5 2_766 0.8400 2.4600 3.1402(17) 139.00 yes
O7 H72 Cl1 . 0.8400 2.4100 3.2287(18) 162.00 yes
O8 H81 O3W . 0.8500 1.9400 2.786(3) 172.00 yes
O8 H82 Cl3 . 0.8400 2.4800 3.2711(19) 156.00 yes
C11 H11A Cl3 1_545 0.9300 2.8000 3.612(3) 147.00 yes
C14 H14B Cl1 . 0.9600 2.7500 3.639(4) 154.00 yes

loop_
_geom_torsion_atom_site_label_1
_geom_torsion_atom_site_label_2
_geom_torsion_atom_site_label_3
_geom_torsion_atom_site_label_4
_geom_torsion
_geom_torsion_publ_flag
C6 N1 C1 C2 -177.6(3) no
C7 N1 C1 C2 -0.1(4) no
C6 N1 C1 C5 2.6(4) no
C7 N1 C1 C5 -179.9(3) no
C3 N2 C4 C5 0.0(4) no
C4 N2 C3 C2 -0.2(4) no
C13 N3 C8 C9 3.4(4) no
C13 N3 C8 C12 -176.6(3) no
C14 N3 C8 C12 2.2(4) no
C14 N3 C8 C9 -177.9(3) no
C11 N4 C10 C9 -0.8(4) no
C10 N4 C11 C12 -0.5(4) no
C5 C1 C2 C3 0.5(4) no
N1 C1 C2 C3 -179.3(2) no
C2 C1 C5 C4 -0.8(4) no
N1 C1 C5 C4 179.1(2) no
C1 C2 C3 N2 -0.1(4) no
N2 C4 C5 C1 0.5(4) no
C12 C8 C9 C10 0.1(4) no
N3 C8 C9 C10 -179.9(2) no
N3 C8 C12 C11 178.6(2) no
C9 C8 C12 C11 -1.4(3) no
C8 C9 C10 N4 1.0(4) no
N4 C11 C12 C8 1.6(4) no
